data_7100148
loop_
_publ_author_name
'P. Lei'
'T.D. McGrath'
'F.G.A. Stone'

_publ_section_title
;
The bis-molybdenum(0) trianion [1,3,6-{Mo(CO)~3~}-3,6-(\m-H)~2~-1,1,1-
(CO)~3~-2-Ph-closo-1,2-MoCB~9~H~7~]^3-^ and its use as a scaffold
in the assembly of heteropolymetallic complexes
;
_journal_name_full 'Chemical Communications'
_journal_paper_doi 10.1039/b505841d
_journal_year 2005
_chemical_formula_moiety '(C8 H20 N), C36 H38 B9 Mo O3 P2 Pt, 0.5(C H2 Cl2) '
_chemical_formula_sum 'C44.5 H59 B9 Cl Mo N O3 P2 Pt'
_chemical_formula_weight 1141.64
_space_group_IT_number 14
_symmetry_cell_setting monoclinic
_symmetry_space_group_name_Hall '-P 2yn'
_symmetry_space_group_name_H-M 'P 1 21/n 1'
_cell_angle_alpha 90.00
_cell_angle_beta 101.002(3)
_cell_angle_gamma 90.00
_cell_formula_units_Z 4
_cell_length_a 14.4426(9)
_cell_length_b 22.8219(14)
_cell_length_c 15.1963(10)
_cell_measurement_temperature 110(2)
_cell_volume 4916.8(5)
_diffrn_ambient_temperature 110(2)
_exptl_crystal_density_diffrn 1.542
_cod_depositor_comments
;
The following automatic conversions were performed:
'_symmetry_cell_setting' value 'Monoclinic ' changed to 'monoclinic'
according to '/home/saulius/struct/CIF-dictionaries/cif_core.dic'
dictionary named 'cif_core.dic' version 2.4.1 from 2010-06-29.

Automatic conversion script
Id: cif_fix_enum 1527 2010-12-29 10:47:43Z saulius 
;
_cod_original_sg_symbol_H-M 'P 21/n'
_cod_database_code 7100148

loop_
_symmetry_equiv_pos_as_xyz
'x, y, z'
'-x+1/2, y+1/2, -z+1/2'
'-x, -y, -z'
'x-1/2, -y-1/2, z-1/2'

loop_
_atom_site_label
_atom_site_type_symbol
_atom_site_fract_x
_atom_site_fract_y
_atom_site_fract_z
_atom_site_U_iso_or_equiv
_atom_site_adp_type
_atom_site_occupancy
_atom_site_symmetry_multiplicity
_atom_site_calc_flag
_atom_site_refinement_flags
_atom_site_disorder_assembly
_atom_site_disorder_group
Mo1 Mo 0.818784(10) 0.299977(6) 0.606226(9) 0.01148(3) Uani 1 1 d . . .
C2 C 0.87463(11) 0.37624(7) 0.68943(11) 0.0142(3) Uani 1 1 d . . .
B3 B 0.68377(13) 0.27176(8) 0.65651(13) 0.0142(3) Uani 1 1 d . . .
H3 H 0.6272(15) 0.2419(9) 0.6239(14) 0.017 Uiso 1 1 d . . .
B4 B 0.76888(13) 0.39798(9) 0.64435(13) 0.0151(3) Uani 1 1 d . . .
H4 H 0.7611 0.4341 0.5935 0.018 Uiso 1 1 calc R . .
B5 B 0.86825(13) 0.32821(9) 0.76597(13) 0.0145(3) Uani 1 1 d . . .
H5 H 0.9360 0.3110 0.8061 0.017 Uiso 1 1 calc R . .
B6 B 0.76767(13) 0.27392(8) 0.75774(13) 0.0142(3) Uani 1 1 d . . .
H6 H 0.7876(15) 0.2396(9) 0.8117(14) 0.017 Uiso 1 1 d . . .
B7 B 0.66943(13) 0.34609(9) 0.63103(13) 0.0157(3) Uani 1 1 d . . .
H7 H 0.6102 0.3563 0.5740 0.019 Uiso 1 1 calc R . .
B8 B 0.81837(13) 0.40214(9) 0.76545(13) 0.0151(3) Uani 1 1 d . . .
H8 H 0.8446 0.4412 0.8076 0.018 Uiso 1 1 calc R . .
B9 B 0.66158(13) 0.31852(9) 0.74274(13) 0.0156(3) Uani 1 1 d . . .
H9 H 0.5973 0.3100 0.7719 0.019 Uiso 1 1 calc R . .
B10 B 0.69534(13) 0.39109(9) 0.72905(13) 0.0156(3) Uani 1 1 d . . .
H10 H 0.6459 0.4269 0.7406 0.019 Uiso 1 1 calc R . .
B11 B 0.76431(13) 0.34434(9) 0.81233(13) 0.0149(3) Uani 1 1 d . . .
H11 H 0.7673 0.3459 0.8865 0.018 Uiso 1 1 calc R . .
C3 C 0.96379(12) 0.40857(8) 0.68227(12) 0.0168(3) Uani 1 1 d . . .
C4 C 1.05098(13) 0.39252(9) 0.73498(13) 0.0235(4) Uani 1 1 d . . .
H4A H 1.0550 0.3586 0.7718 0.028 Uiso 1 1 calc R . .
C5 C 1.13160(14) 0.42592(11) 0.73371(15) 0.0315(5) Uani 1 1 d . . .
H5A H 1.1901 0.4144 0.7695 0.038 Uiso 1 1 calc R . .
C6 C 1.12742(15) 0.47577(10) 0.68067(16) 0.0326(5) Uani 1 1 d . . .
H6A H 1.1821 0.4991 0.6818 0.039 Uiso 1 1 calc R . .
C7 C 1.04289(16) 0.49118(9) 0.62627(15) 0.0291(4) Uani 1 1 d . . .
H7A H 1.0397 0.5247 0.5887 0.035 Uiso 1 1 calc R . .
C8 C 0.96239(13) 0.45762(8) 0.62652(13) 0.0218(4) Uani 1 1 d . . .
H8A H 0.9051 0.4682 0.5879 0.026 Uiso 1 1 calc R . .
C101 C 0.84768(12) 0.34020(8) 0.49621(12) 0.0192(3) Uani 1 1 d . . .
O101 O 0.86132(10) 0.36199(7) 0.43184(10) 0.0309(3) Uani 1 1 d . . .
C102 C 0.94927(12) 0.26559(8) 0.62274(12) 0.0180(3) Uani 1 1 d . . .
O102 O 1.02592(10) 0.24882(7) 0.63460(11) 0.0279(3) Uani 1 1 d . . .
C103 C 0.75161(14) 0.24639(8) 0.50880(12) 0.0205(3) Uani 1 1 d . . .
O103 O 0.71040(12) 0.21935(7) 0.44892(9) 0.0322(4) Uani 1 1 d . . .
Pt1 Pt 0.781982(4) 0.191285(3) 0.662890(4) 0.01183(2) Uani 1 1 d . . .
P1 P 0.87782(3) 0.119209(19) 0.63658(3) 0.01419(8) Uani 1 1 d . . .
P2 P 0.70072(3) 0.119494(19) 0.71918(3) 0.01350(8) Uani 1 1 d . . .
C11 C 0.66239(12) 0.12822(8) 0.82577(11) 0.0166(3) Uani 1 1 d . . .
C12 C 0.60991(13) 0.17805(9) 0.83906(13) 0.0203(3) Uani 1 1 d . . .
H12A H 0.5968 0.2071 0.7936 0.024 Uiso 1 1 calc R . .
C13 C 0.57690(14) 0.18509(9) 0.91915(14) 0.0255(4) Uani 1 1 d . . .
H13A H 0.5410 0.2187 0.9280 0.031 Uiso 1 1 calc R . .
C14 C 0.59688(14) 0.14260(11) 0.98593(13) 0.0291(5) Uani 1 1 d . . .
H14A H 0.5734 0.1469 1.0399 0.035 Uiso 1 1 calc R . .
C15 C 0.65078(15) 0.09431(11) 0.97396(13) 0.0299(5) Uani 1 1 d . . .
H15A H 0.6657 0.0661 1.0205 0.036 Uiso 1 1 calc R . .
C16 C 0.68358(14) 0.08665(9) 0.89402(13) 0.0238(4) Uani 1 1 d . . .
H16A H 0.7203 0.0532 0.8861 0.029 Uiso 1 1 calc R . .
C21 C 0.59407(12) 0.09644(7) 0.64130(11) 0.0153(3) Uani 1 1 d . . .
C22 C 0.53047(12) 0.05751(8) 0.66911(12) 0.0193(3) Uani 1 1 d . . .
H22A H 0.5412 0.0443 0.7295 0.023 Uiso 1 1 calc R . .
C23 C 0.45167(13) 0.03803(9) 0.60883(13) 0.0237(4) Uani 1 1 d . . .
H23A H 0.4093 0.0112 0.6280 0.028 Uiso 1 1 calc R . .
C24 C 0.43457(14) 0.05775(9) 0.52034(13) 0.0238(4) Uani 1 1 d . . .
H24A H 0.3802 0.0447 0.4796 0.029 Uiso 1 1 calc R . .
C25 C 0.49691(14) 0.09636(9) 0.49185(13) 0.0235(4) Uani 1 1 d . . .
H25A H 0.4854 0.1097 0.4315 0.028 Uiso 1 1 calc R . .
C26 C 0.57663(13) 0.11571(8) 0.55193(12) 0.0196(3) Uani 1 1 d . . .
H26A H 0.6193 0.1421 0.5322 0.024 Uiso 1 1 calc R . .
C27 C 0.77366(12) 0.05269(7) 0.73068(12) 0.0168(3) Uani 1 1 d . . .
H27A H 0.8236 0.0550 0.7852 0.020 Uiso 1 1 calc R . .
H27B H 0.7343 0.0177 0.7354 0.020 Uiso 1 1 calc R . .
C28 C 0.81778(12) 0.04866(8) 0.64658(12) 0.0170(3) Uani 1 1 d . . .
H28A H 0.7683 0.0417 0.5928 0.020 Uiso 1 1 calc R . .
H28B H 0.8636 0.0160 0.6524 0.020 Uiso 1 1 calc R . .
C31 C 0.92249(13) 0.11184(8) 0.53272(12) 0.0189(3) Uani 1 1 d . . .
C32 C 0.86288(14) 0.09246(11) 0.45530(13) 0.0279(4) Uani 1 1 d . . .
H32A H 0.7985 0.0845 0.4563 0.034 Uiso 1 1 calc R . .
C33 C 0.89707(16) 0.08452(12) 0.37577(14) 0.0341(5) Uani 1 1 d . . .
H33A H 0.8563 0.0703 0.3236 0.041 Uiso 1 1 calc R . .
C34 C 0.99034(16) 0.09745(10) 0.37316(15) 0.0300(5) Uani 1 1 d . . .
H34A H 1.0135 0.0921 0.3193 0.036 Uiso 1 1 calc R . .
C35 C 1.04913(17) 0.11803(12) 0.44873(16) 0.0364(5) Uani 1 1 d . . .
H35A H 1.1127 0.1275 0.4466 0.044 Uiso 1 1 calc R . .
C36 C 1.01602(15) 0.12518(10) 0.52862(15) 0.0311(5) Uani 1 1 d . . .
H36A H 1.0574 0.1392 0.5806 0.037 Uiso 1 1 calc R . .
C41 C 0.98147(12) 0.11289(8) 0.72633(13) 0.0200(3) Uani 1 1 d . . .
C42 C 1.03878(14) 0.06313(10) 0.73230(16) 0.0318(5) Uani 1 1 d . . .
H42A H 1.0282 0.0346 0.6860 0.038 Uiso 1 1 calc R . .
C43 C 1.11199(16) 0.05534(12) 0.80680(19) 0.0407(6) Uani 1 1 d . . .
H43A H 1.1500 0.0211 0.8112 0.049 Uiso 1 1 calc R . .
C44 C 1.12901(16) 0.09724(12) 0.87382(17) 0.0390(6) Uani 1 1 d . . .
H44A H 1.1782 0.0916 0.9243 0.047 Uiso 1 1 calc R . .
C45 C 1.07401(16) 0.14738(11) 0.86703(15) 0.0336(5) Uani 1 1 d . . .
H45A H 1.0869 0.1766 0.9122 0.040 Uiso 1 1 calc R . .
C46 C 0.99973(13) 0.15521(9) 0.79424(13) 0.0233(4) Uani 1 1 d . . .
H46A H 0.9615 0.1893 0.7908 0.028 Uiso 1 1 calc R . .
N1 N 0.83718(11) 0.24753(8) 1.13443(11) 0.0251(4) Uani 1 1 d . . .
C51 C 0.74242(16) 0.23100(13) 1.15773(16) 0.0297(5) Uani 0.850(2) 1 d P A 1
H51A H 0.6939 0.2586 1.1270 0.036 Uiso 0.850(2) 1 calc PR A 1
H51B H 0.7250 0.1913 1.1339 0.036 Uiso 0.850(2) 1 calc PR A 1
C52 C 0.74038(19) 0.23151(14) 1.25740(17) 0.0319(6) Uani 0.850(2) 1 d P A 1
H52A H 0.6774 0.2203 1.2665 0.048 Uiso 0.850(2) 1 calc PR A 1
H52B H 0.7555 0.2709 1.2815 0.048 Uiso 0.850(2) 1 calc PR A 1
H52C H 0.7869 0.2036 1.2885 0.048 Uiso 0.850(2) 1 calc PR A 1
C53 C 0.8679(2) 0.30852(12) 1.1725(2) 0.0377(6) Uani 0.850(2) 1 d P A 1
H53A H 0.8890 0.3050 1.2382 0.045 Uiso 0.850(2) 1 calc PR A 1
H53B H 0.9228 0.3214 1.1472 0.045 Uiso 0.850(2) 1 calc PR A 1
C54 C 0.7918(5) 0.3562(3) 1.1538(3) 0.0607(15) Uani 0.850(2) 1 d P A 1
H54A H 0.8176 0.3932 1.1804 0.091 Uiso 0.850(2) 1 calc PR A 1
H54B H 0.7377 0.3447 1.1802 0.091 Uiso 0.850(2) 1 calc PR A 1
H54C H 0.7716 0.3611 1.0889 0.091 Uiso 0.850(2) 1 calc PR A 1
C55 C 0.91294(17) 0.20497(13) 1.17583(16) 0.0296(5) Uani 0.850(2) 1 d P A 1
H55A H 0.9737 0.2181 1.1616 0.035 Uiso 0.850(2) 1 calc PR A 1
H55B H 0.9189 0.2064 1.2418 0.035 Uiso 0.850(2) 1 calc PR A 1
C56 C 0.8965(2) 0.14232(19) 1.1458(2) 0.0410(8) Uani 0.850(2) 1 d P A 1
H56A H 0.9488 0.1179 1.1761 0.061 Uiso 0.850(2) 1 calc PR A 1
H56B H 0.8925 0.1400 1.0808 0.061 Uiso 0.850(2) 1 calc PR A 1
H56C H 0.8373 0.1283 1.1609 0.061 Uiso 0.850(2) 1 calc PR A 1
C57 C 0.82426(17) 0.24740(14) 1.03277(16) 0.0320(6) Uani 0.850(2) 1 d P A 1
H57A H 0.7852 0.2817 1.0092 0.038 Uiso 0.850(2) 1 calc PR A 1
H57B H 0.7888 0.2117 1.0096 0.038 Uiso 0.850(2) 1 calc PR A 1
C58 C 0.9152(4) 0.2492(4) 0.9962(5) 0.0315(9) Uani 0.850(2) 1 d P A 1
H58A H 0.9002 0.2492 0.9305 0.047 Uiso 0.850(2) 1 calc PR A 1
H58B H 0.9536 0.2148 1.0172 0.047 Uiso 0.850(2) 1 calc PR A 1
H58C H 0.9504 0.2849 1.0173 0.047 Uiso 0.850(2) 1 calc PR A 1
C51' C 0.8666(9) 0.2526(7) 1.2336(9) 0.0297(5) Uani 0.150(2) 1 d P A 2
H51C H 0.8890 0.2930 1.2487 0.036 Uiso 0.150(2) 1 calc PR A 2
H51D H 0.9202 0.2257 1.2540 0.036 Uiso 0.150(2) 1 calc PR A 2
C52' C 0.7879(11) 0.2384(8) 1.2842(10) 0.0319(6) Uani 0.150(2) 1 d P A 2
H52D H 0.8131 0.2390 1.3488 0.048 Uiso 0.150(2) 1 calc PR A 2
H52E H 0.7623 0.1995 1.2666 0.048 Uiso 0.150(2) 1 calc PR A 2
H52F H 0.7377 0.2677 1.2697 0.048 Uiso 0.150(2) 1 calc PR A 2
C55' C 0.8053(10) 0.1839(7) 1.1048(9) 0.0296(5) Uani 0.150(2) 1 d P A 2
H55C H 0.7459 0.1765 1.1264 0.035 Uiso 0.150(2) 1 calc PR A 2
H55D H 0.7891 0.1840 1.0385 0.035 Uiso 0.150(2) 1 calc PR A 2
C53' C 0.7592(11) 0.2859(8) 1.0898(12) 0.0377(6) Uani 0.150(2) 1 d P A 2
H53C H 0.6990 0.2732 1.1058 0.045 Uiso 0.150(2) 1 calc PR A 2
H53D H 0.7528 0.2831 1.0239 0.045 Uiso 0.150(2) 1 calc PR A 2
C54' C 0.781(4) 0.351(2) 1.121(2) 0.0607(15) Uani 0.150(2) 1 d P A 2
H54D H 0.7283 0.3757 1.0932 0.091 Uiso 0.150(2) 1 calc PR A 2
H54E H 0.8388 0.3635 1.1018 0.091 Uiso 0.150(2) 1 calc PR A 2
H54F H 0.7892 0.3528 1.1860 0.091 Uiso 0.150(2) 1 calc PR A 2
C56' C 0.8634(16) 0.1353(14) 1.1295(17) 0.0410(8) Uani 0.150(2) 1 d P A 2
H56D H 0.8305 0.0997 1.1048 0.061 Uiso 0.150(2) 1 calc PR A 2
H56E H 0.8788 0.1325 1.1950 0.061 Uiso 0.150(2) 1 calc PR A 2
H56F H 0.9217 0.1398 1.1059 0.061 Uiso 0.150(2) 1 calc PR A 2
C57' C 0.9293(10) 0.2584(8) 1.0969(9) 0.0320(6) Uani 0.150(2) 1 d P A 2
H57C H 0.9520 0.2981 1.1164 0.038 Uiso 0.150(2) 1 calc PR A 2
H57D H 0.9772 0.2304 1.1275 0.038 Uiso 0.150(2) 1 calc PR A 2
C58' C 0.929(3) 0.254(3) 1.003(3) 0.0315(9) Uani 0.150(2) 1 d P A 2
H58D H 0.9940 0.2593 0.9930 0.047 Uiso 0.150(2) 1 calc PR A 2
H58E H 0.8891 0.2852 0.9714 0.047 Uiso 0.150(2) 1 calc PR A 2
H58F H 0.9053 0.2159 0.9810 0.047 Uiso 0.150(2) 1 calc PR A 2
C1S C 0.9740(3) -0.0183(2) 0.9539(4) 0.0403(11) Uani 0.50 1 d PD . .
H1S1 H 0.9843 -0.0118 0.8921 0.048 Uiso 0.50 1 calc PR . .
H1S2 H 0.9339 -0.0536 0.9522 0.048 Uiso 0.50 1 calc PR . .
Cl1 Cl 0.91443(6) 0.03541(5) 0.97843(7) 0.0753(3) Uani 1 1 d D . .

loop_
_atom_site_aniso_label
_atom_site_aniso_U_11
_atom_site_aniso_U_22
_atom_site_aniso_U_33
_atom_site_aniso_U_23
_atom_site_aniso_U_13
_atom_site_aniso_U_12
Mo1 0.01175(6) 0.01174(6) 0.01133(6) 0.00039(4) 0.00316(4) -0.00076(4)
C2 0.0137(7) 0.0143(7) 0.0146(7) -0.0005(6) 0.0029(6) -0.0022(6)
B3 0.0129(8) 0.0149(8) 0.0149(8) -0.0002(6) 0.0032(6) 0.0001(6)
B4 0.0134(8) 0.0146(8) 0.0167(8) 0.0015(6) 0.0015(6) 0.0005(6)
B5 0.0135(8) 0.0142(8) 0.0154(8) -0.0009(6) 0.0017(6) 0.0010(6)
B6 0.0138(8) 0.0148(8) 0.0141(8) 0.0000(6) 0.0032(6) 0.0005(6)
B7 0.0147(8) 0.0144(8) 0.0176(8) 0.0011(7) 0.0020(6) 0.0009(7)
B8 0.0144(8) 0.0147(8) 0.0166(8) -0.0009(7) 0.0038(6) 0.0005(6)
B9 0.0139(8) 0.0156(8) 0.0180(8) 0.0001(7) 0.0046(6) 0.0010(6)
B10 0.0133(8) 0.0160(8) 0.0180(8) -0.0008(7) 0.0039(6) 0.0016(6)
B11 0.0137(8) 0.0171(8) 0.0144(8) 0.0000(7) 0.0038(6) -0.0002(7)
C3 0.0160(7) 0.0171(8) 0.0187(8) -0.0052(6) 0.0074(6) -0.0030(6)
C4 0.0160(8) 0.0300(10) 0.0245(9) -0.0037(8) 0.0035(7) -0.0045(7)
C5 0.0179(9) 0.0464(14) 0.0311(11) -0.0091(10) 0.0069(8) -0.0094(9)
C6 0.0272(10) 0.0376(12) 0.0382(12) -0.0180(10) 0.0197(9) -0.0175(9)
C7 0.0340(11) 0.0218(9) 0.0369(11) -0.0052(8) 0.0207(9) -0.0104(8)
C8 0.0215(9) 0.0189(8) 0.0272(9) -0.0005(7) 0.0103(7) -0.0040(7)
C101 0.0166(8) 0.0210(8) 0.0202(8) 0.0028(7) 0.0041(6) 0.0014(6)
O101 0.0271(7) 0.0419(9) 0.0256(7) 0.0135(7) 0.0097(6) 0.0002(6)
C102 0.0195(8) 0.0161(8) 0.0200(8) 0.0018(6) 0.0078(6) -0.0018(6)
O102 0.0172(6) 0.0281(8) 0.0400(8) 0.0030(6) 0.0092(6) 0.0037(5)
C103 0.0260(9) 0.0212(9) 0.0158(8) 0.0014(6) 0.0077(7) -0.0050(7)
O103 0.0482(10) 0.0313(8) 0.0158(6) -0.0031(6) 0.0029(6) -0.0165(7)
Pt1 0.01219(3) 0.01103(3) 0.01292(3) 0.00069(2) 0.00408(2) 0.00011(2)
P1 0.01333(18) 0.01357(19) 0.01638(19) -0.00031(15) 0.00462(15) 0.00101(15)
P2 0.01361(18) 0.01325(18) 0.01411(18) 0.00228(15) 0.00385(14) -0.00023(15)
C11 0.0151(7) 0.0201(8) 0.0151(7) 0.0004(6) 0.0039(6) -0.0031(6)
C12 0.0196(8) 0.0225(9) 0.0200(8) 0.0003(7) 0.0070(6) -0.0026(7)
C13 0.0229(9) 0.0307(11) 0.0259(9) -0.0058(8) 0.0120(7) -0.0031(8)
C14 0.0248(10) 0.0464(13) 0.0188(9) -0.0066(8) 0.0107(7) -0.0120(9)
C15 0.0311(11) 0.0416(13) 0.0181(9) 0.0081(8) 0.0069(8) -0.0061(9)
C16 0.0260(9) 0.0266(10) 0.0196(8) 0.0047(7) 0.0065(7) -0.0016(8)
C21 0.0158(7) 0.0134(7) 0.0169(7) 0.0017(6) 0.0039(6) 0.0006(6)
C22 0.0167(8) 0.0217(9) 0.0197(8) 0.0044(7) 0.0034(6) -0.0027(6)
C23 0.0188(8) 0.0258(10) 0.0264(9) 0.0025(7) 0.0042(7) -0.0070(7)
C24 0.0220(9) 0.0234(9) 0.0237(9) -0.0020(7) -0.0012(7) -0.0041(7)
C25 0.0274(9) 0.0234(9) 0.0180(8) 0.0022(7) -0.0003(7) -0.0020(7)
C26 0.0218(8) 0.0202(8) 0.0168(8) 0.0039(6) 0.0036(6) -0.0028(7)
C27 0.0164(7) 0.0134(7) 0.0212(8) 0.0043(6) 0.0048(6) 0.0001(6)
C28 0.0188(8) 0.0134(7) 0.0194(8) 0.0005(6) 0.0050(6) 0.0026(6)
C31 0.0207(8) 0.0169(8) 0.0215(8) 0.0006(6) 0.0098(7) 0.0033(6)
C32 0.0180(8) 0.0459(13) 0.0204(9) -0.0008(8) 0.0048(7) 0.0045(8)
C33 0.0279(10) 0.0567(16) 0.0185(9) -0.0020(9) 0.0063(8) 0.0094(10)
C34 0.0325(11) 0.0355(12) 0.0266(10) 0.0019(9) 0.0169(9) 0.0082(9)
C35 0.0298(11) 0.0477(15) 0.0374(12) -0.0077(11) 0.0208(10) -0.0096(10)
C36 0.0267(10) 0.0383(12) 0.0318(11) -0.0109(9) 0.0148(8) -0.0122(9)
C41 0.0142(7) 0.0228(9) 0.0229(9) 0.0035(7) 0.0030(6) 0.0007(6)
C42 0.0199(9) 0.0294(11) 0.0437(13) -0.0023(9) -0.0002(9) 0.0066(8)
C43 0.0218(10) 0.0406(14) 0.0544(15) 0.0100(12) -0.0060(10) 0.0090(9)
C44 0.0220(10) 0.0486(15) 0.0401(13) 0.0107(11) -0.0098(9) -0.0059(10)
C45 0.0265(10) 0.0434(13) 0.0271(10) 0.0002(9) -0.0047(8) -0.0097(9)
C46 0.0197(8) 0.0291(10) 0.0205(8) 0.0015(7) 0.0022(7) -0.0025(7)
N1 0.0145(7) 0.0383(10) 0.0213(8) 0.0076(7) 0.0005(6) -0.0036(7)
C51 0.0165(10) 0.0478(16) 0.0248(11) 0.0065(10) 0.0039(8) -0.0063(10)
C52 0.0268(13) 0.0471(16) 0.0222(12) 0.0033(11) 0.0059(10) -0.0055(12)
C53 0.0277(13) 0.0403(16) 0.0474(17) -0.0009(12) 0.0133(12) -0.0095(11)
C54 0.060(3) 0.040(2) 0.090(4) 0.014(3) 0.034(4) 0.0068(18)
C55 0.0218(11) 0.0479(15) 0.0177(10) 0.0091(10) 0.0002(8) 0.0064(10)
C56 0.048(2) 0.0439(19) 0.0321(18) 0.0108(14) 0.0095(16) 0.0093(19)
C57 0.0198(10) 0.0554(17) 0.0193(10) 0.0130(11) 0.0001(8) -0.0023(11)
C58 0.023(2) 0.051(2) 0.0199(15) 0.0081(15) 0.0024(15) -0.0058(19)
C51' 0.0165(10) 0.0478(16) 0.0248(11) 0.0065(10) 0.0039(8) -0.0063(10)
C52' 0.0268(13) 0.0471(16) 0.0222(12) 0.0033(11) 0.0059(10) -0.0055(12)
C55' 0.0218(11) 0.0479(15) 0.0177(10) 0.0091(10) 0.0002(8) 0.0064(10)
C53' 0.0277(13) 0.0403(16) 0.0474(17) -0.0009(12) 0.0133(12) -0.0095(11)
C54' 0.060(3) 0.040(2) 0.090(4) 0.014(3) 0.034(4) 0.0068(18)
C56' 0.048(2) 0.0439(19) 0.0321(18) 0.0108(14) 0.0095(16) 0.0093(19)
C57' 0.0198(10) 0.0554(17) 0.0193(10) 0.0130(11) 0.0001(8) -0.0023(11)
C58' 0.023(2) 0.051(2) 0.0199(15) 0.0081(15) 0.0024(15) -0.0058(19)
C1S 0.034(2) 0.036(3) 0.046(3) -0.012(2) -0.005(2) -0.002(2)
Cl1 0.0523(5) 0.0884(7) 0.0759(6) 0.0128(5) -0.0115(4) 0.0089(4)

loop_
_geom_bond_atom_site_label_1
_geom_bond_atom_site_label_2
_geom_bond_distance
_geom_bond_site_symmetry_2
_geom_bond_publ_flag
Mo1 C102 2.0124(18) . ?
Mo1 C101 2.0194(18) . ?
Mo1 C103 2.0200(19) . ?
Mo1 C2 2.2111(17) . ?
Mo1 B3 2.3172(19) . ?
Mo1 B4 2.453(2) . ?
Mo1 B5 2.4812(19) . ?
Mo1 B7 2.4926(19) . ?
Mo1 B6 2.6169(19) . ?
Mo1 Pt1 2.7114(2) . ?
C2 C3 1.506(2) . ?
C2 B5 1.613(3) . ?
C2 B4 1.628(3) . ?
C2 B8 1.644(2) . ?
B3 H3 1.11(2) . ?
B3 B7 1.743(3) . ?
B3 B9 1.766(3) . ?
B3 B6 1.768(3) . ?
B3 Pt1 2.3114(19) . ?
B4 B10 1.825(3) . ?
B4 B7 1.843(3) . ?
B4 B8 1.845(3) . ?
B5 B11 1.814(3) . ?
B5 B8 1.834(3) . ?
B5 B6 1.895(3) . ?
B6 H6 1.13(2) . ?
B6 B11 1.814(3) . ?
B6 B9 1.817(3) . ?
B6 Pt1 2.4063(19) . ?
B7 B10 1.789(3) . ?
B7 B9 1.834(3) . ?
B8 B11 1.752(3) . ?
B8 B10 1.775(3) . ?
B9 B10 1.750(3) . ?
B9 B11 1.752(3) . ?
B10 B11 1.803(3) . ?
C3 C8 1.401(3) . ?
C3 C4 1.406(3) . ?
C4 C5 1.395(3) . ?
C5 C6 1.389(3) . ?
C6 C7 1.383(3) . ?
C7 C8 1.393(3) . ?
C101 O101 1.147(2) . ?
C102 O102 1.153(2) . ?
C103 O103 1.165(2) . ?
C103 Pt1 2.6201(18) . ?
Pt1 P1 2.2344(4) . ?
Pt1 P2 2.2753(4) . ?
Pt1 H3 2.48(2) . ?
Pt1 H6 2.50(2) . ?
P1 C31 1.8233(18) . ?
P1 C41 1.8283(19) . ?
P1 C28 1.8486(18) . ?
P2 C11 1.8198(17) . ?
P2 C21 1.8313(18) . ?
P2 C27 1.8424(18) . ?
C11 C16 1.396(3) . ?
C11 C12 1.403(3) . ?
C12 C13 1.398(3) . ?
C13 C14 1.394(3) . ?
C14 C15 1.381(3) . ?
C15 C16 1.397(3) . ?
C21 C22 1.400(2) . ?
C21 C26 1.404(2) . ?
C22 C23 1.391(3) . ?
C23 C24 1.395(3) . ?
C24 C25 1.387(3) . ?
C25 C26 1.398(3) . ?
C27 C28 1.536(2) . ?
C31 C32 1.391(3) . ?
C31 C36 1.398(3) . ?
C32 C33 1.402(3) . ?
C33 C34 1.387(3) . ?
C34 C35 1.374(3) . ?
C35 C36 1.397(3) . ?
C41 C42 1.398(3) . ?
C41 C46 1.401(3) . ?
C42 C43 1.405(3) . ?
C43 C44 1.384(4) . ?
C44 C45 1.386(4) . ?
C45 C46 1.398(3) . ?
N1 C53' 1.485(18) . ?
N1 C51' 1.490(14) . ?
N1 C55 1.508(3) . ?
N1 C57 1.520(3) . ?
N1 C51 1.525(3) . ?
N1 C53 1.540(3) . ?
N1 C57' 1.564(14) . ?
N1 C55' 1.564(17) . ?
C51 C52 1.521(3) . ?
C53 C54 1.533(8) . ?
C55 C56 1.506(5) . ?
C57 C58 1.521(8) . ?
C51' C52' 1.524(19) . ?
C55' C56' 1.40(3) . ?
C53' C54' 1.56(5) . ?
C57' C58' 1.43(5) . ?
C1S Cl1 1.582(5) . ?
C1S Cl1 1.782(5) 3_757 ?
Cl1 C1S 1.782(5) 3_757 ?
